data_4318923
loop_
_publ_author_name
'Sangeeta Ray Banerjee'
'Murali K. Levadala'
'Neva Lazarova'
'Lihui Wei'
'John F. Valliant'
'Karin A. Stephenson'
'John W. Babich'
'Kevin P. Maresca'
'Jon Zubieta'

_publ_section_title
;
 Bifunctional Single Amino Acid Chelates for Labeling of Biomolecules with
 the {Tc(CO)3}+ and {Re(CO)3}+ Cores. Crystal and Molecular Structures of
 [ReBr(CO)3(H2NCH2C5H4N)], [Re(CO)3{(C5H4NCH2)2NH}]Br,
 [Re(CO)3{(C5H4NCH2)2NCH2CO2H}]Br, [Re(CO)3{X(Y)NCH2CO2CH2CH3}]Br (X = Y =
 2-pyridylmethyl; X = 2-pyridylmethyl, Y = 2-(1-methylimidazolyl)methyl; X
 = Y = 2-(1-methylimidazolyl)methyl), [ReBr(CO)3{(C5H4NCH2)NH(CH2C4H3S)}],
 and [Re(CO)3{(C5H4NCH2)N(CH2C4H3S)(CH2CO2)}]
;
_journal_name_full 'Inorganic Chemistry'
_journal_page_first 6417
_journal_page_last 6425
_journal_paper_doi 10.1021/ic020476e
_journal_volume 41
_journal_year 2002
_chemical_formula_sum 'C9 H8 Br N2 O3 Re'
_chemical_formula_weight 458.29
_chemical_name_systematic
;
  ?
;
_space_group_IT_number 2
_symmetry_cell_setting triclinic
_symmetry_space_group_name_Hall '-P 1'
_symmetry_space_group_name_H-M 'P -1'
_atom_sites_solution_hydrogens geom
_atom_sites_solution_primary direct
_atom_sites_solution_secondary difmap
_audit_creation_method SHELXL-97
_cell_angle_alpha 92.183(3)
_cell_angle_beta 107.848(3)
_cell_angle_gamma 100.955(3)
_cell_formula_units_Z 4
_cell_length_a 8.1555(12)
_cell_length_b 12.0765(18)
_cell_length_c 12.945(2)
_cell_measurement_temperature 293(2)
_cell_volume 1185.1(3)
_computing_structure_refinement 'SHELXL-97 (Sheldrick, 1997)'
_computing_structure_solution 'SHELXS-97 (Sheldrick, 1990)'
_diffrn_ambient_temperature 293(2)
_diffrn_measured_fraction_theta_full 0.907
_diffrn_measured_fraction_theta_max 0.907
_diffrn_radiation_monochromator graphite
_diffrn_radiation_source 'fine-focus sealed tube'
_diffrn_radiation_type MoK\a
_diffrn_radiation_wavelength 0.71073
_diffrn_reflns_av_R_equivalents 0.0212
_diffrn_reflns_av_sigmaI/netI 0.0289
_diffrn_reflns_limit_h_max 10
_diffrn_reflns_limit_h_min -10
_diffrn_reflns_limit_k_max 14
_diffrn_reflns_limit_k_min -16
_diffrn_reflns_limit_l_max 17
_diffrn_reflns_limit_l_min -15
_diffrn_reflns_number 7700
_diffrn_reflns_theta_full 28.26
_diffrn_reflns_theta_max 28.26
_diffrn_reflns_theta_min 2.52
_exptl_absorpt_coefficient_mu 13.618
_exptl_absorpt_correction_type SADABS
_exptl_crystal_colour Brown
_exptl_crystal_density_diffrn 2.569
_exptl_crystal_density_method 'not measured'
_exptl_crystal_description Plate
_exptl_crystal_F_000 840
_exptl_crystal_size_max .17
_exptl_crystal_size_mid .13
_exptl_crystal_size_min .11
_refine_diff_density_max 1.303
_refine_diff_density_min -1.122
_refine_diff_density_rms 0.229
_refine_ls_extinction_method none
_refine_ls_goodness_of_fit_ref 1.025
_refine_ls_hydrogen_treatment mixed
_refine_ls_matrix_type full
_refine_ls_number_parameters 289
_refine_ls_number_reflns 5320
_refine_ls_number_restraints 0
_refine_ls_restrained_S_all 1.025
_refine_ls_R_factor_all 0.0360
_refine_ls_R_factor_gt 0.0301
_refine_ls_shift/su_max 0.001
_refine_ls_shift/su_mean 0.000
_refine_ls_structure_factor_coef Fsqd
_refine_ls_weighting_details 'calc w=1/[\s^2^(Fo^2^)+(0.0521P)^2^+1.1585P] where P=(Fo^2^+2Fc^2^)/3'
_refine_ls_weighting_scheme calc
_refine_ls_wR_factor_gt 0.0755
_refine_ls_wR_factor_ref 0.0779
_reflns_number_gt 4688
_reflns_number_total 5320
_reflns_threshold_expression >2sigma(I)
_cod_data_source_file ic020476e_1.cif
_cod_data_source_block p-1(1)
_cod_depositor_comments
;
The following automatic conversions were performed:

'_symmetry_cell_setting' value 'Triclinic' changed to 'triclinic'
according to the built-in table from CIF Core dictionary named
'cif_core.dic' version 2.4.1 from 2010-06-29.

Automatic conversion script
Id: cif_fix_values 1646 2011-03-28 12:23:43Z adriana 
;
_cod_database_code 4318923

loop_
_symmetry_equiv_pos_as_xyz
'x, y, z'
'-x, -y, -z'

loop_
_atom_site_label
_atom_site_type_symbol
_atom_site_fract_x
_atom_site_fract_y
_atom_site_fract_z
_atom_site_U_iso_or_equiv
_atom_site_adp_type
_atom_site_occupancy
_atom_site_symmetry_multiplicity
_atom_site_calc_flag
_atom_site_refinement_flags
_atom_site_disorder_assembly
_atom_site_disorder_group
Re1 Re 0.75282(3) 0.714297(17) 0.577871(17) 0.01342(7) Uani 1 1 d . . .
Re2 Re 0.70477(3) 0.795821(16) 1.059606(17) 0.01171(7) Uani 1 1 d . . .
Br1 Br 0.49827(7) 0.66296(5) 0.38799(4) 0.01629(12) Uani 1 1 d . . .
Br2 Br 0.53224(7) 0.63085(4) 0.90116(4) 0.01508(12) Uani 1 1 d . . .
N1 N 0.5376(6) 0.6411(4) 0.6437(4) 0.0177(10) Uani 1 1 d . . .
H1A H 0.6471 0.6714 0.6564 0.021 Uiso 1 1 calc R . .
H1B H 0.5046 0.5687 0.6404 0.021 Uiso 1 1 calc R . .
N2 N 0.6401(6) 0.8585(4) 0.6071(4) 0.0150(9) Uani 1 1 d . . .
N3 N 0.9216(6) 0.7066(4) 1.0908(4) 0.0135(9) Uani 1 1 d . . .
N4 N 0.6416(6) 0.6623(4) 1.1633(4) 0.0157(9) Uani 1 1 d . . .
H4A H 0.6299 0.6771 1.0973 0.019 Uiso 1 1 calc R . .
H4B H 0.5585 0.6661 1.1903 0.019 Uiso 1 1 calc R . .
O1 O 1.0514(6) 0.7616(4) 0.7955(3) 0.0271(10) Uani 1 1 d . . .
O2 O 0.8723(6) 0.4924(4) 0.5494(4) 0.0303(11) Uani 1 1 d . . .
O3 O 1.0209(6) 0.8330(4) 0.4742(4) 0.0288(10) Uani 1 1 d . . .
O4 O 0.8850(6) 0.9820(3) 1.2493(4) 0.0253(10) Uani 1 1 d . . .
O5 O 0.8235(6) 0.9483(4) 0.8998(4) 0.0248(9) Uani 1 1 d . . .
O6 O 0.3713(6) 0.8944(4) 1.0134(4) 0.0292(11) Uani 1 1 d . . .
C1 C 0.9346(8) 0.7462(5) 0.7152(5) 0.0192(12) Uani 1 1 d . . .
C2 C 0.8266(8) 0.5753(5) 0.5590(5) 0.0187(12) Uani 1 1 d . . .
C3 C 0.9205(8) 0.7892(5) 0.5134(5) 0.0212(12) Uani 1 1 d . . .
C4 C 0.7183(8) 0.9689(5) 0.6082(4) 0.0175(11) Uani 1 1 d . . .
H4 H 0.8182 0.9853 0.5865 0.021 Uiso 1 1 calc R . .
C5 C 0.6534(9) 1.0573(5) 0.6408(5) 0.0259(14) Uani 1 1 d . . .
H5 H 0.7102 1.1320 0.6416 0.031 Uiso 1 1 calc R . .
C6 C 0.5052(8) 1.0343(5) 0.6717(5) 0.0218(12) Uani 1 1 d . . .
H6 H 0.4601 1.0932 0.6931 0.026 Uiso 1 1 calc R . .
C7 C 0.4228(8) 0.9223(5) 0.6707(5) 0.0203(12) Uani 1 1 d . . .
H7 H 0.3231 0.9051 0.6925 0.024 Uiso 1 1 calc R . .
C8 C 0.4920(7) 0.8365(5) 0.6368(4) 0.0157(11) Uani 1 1 d . . .
C9 C 0.4059(7) 0.7135(4) 0.6275(5) 0.0161(11) Uani 1 1 d . . .
H9A H 0.3463 0.7018 0.6819 0.019 Uiso 1 1 calc R . .
H9B H 0.3182 0.6919 0.5561 0.019 Uiso 1 1 calc R . .
C10 C 0.8215(7) 0.9116(5) 1.1781(5) 0.0173(11) Uani 1 1 d . . .
C11 C 0.7788(7) 0.8940(5) 0.9599(5) 0.0164(11) Uani 1 1 d . . .
C12 C 0.4967(8) 0.8580(5) 1.0322(5) 0.0178(12) Uani 1 1 d . . .
C13 C 1.0370(7) 0.7145(5) 1.0350(5) 0.0168(11) Uani 1 1 d . . .
H13 H 1.0353 0.7683 0.9853 0.020 Uiso 1 1 calc R . .
C14 C 1.1586(8) 0.6457(5) 1.0488(5) 0.0219(13) Uani 1 1 d . . .
H14 H 1.2359 0.6531 1.0083 0.026 Uiso 1 1 calc R . .
C15 C 1.1644(8) 0.5667(5) 1.1224(5) 0.0240(13) Uani 1 1 d . . .
H15 H 1.2459 0.5204 1.1331 0.029 Uiso 1 1 calc R . .
C16 C 1.0454(8) 0.5576(5) 1.1806(5) 0.0222(13) Uani 1 1 d . . .
H16 H 1.0441 0.5036 1.2299 0.027 Uiso 1 1 calc R . .
C17 C 0.9293(8) 0.6296(5) 1.1645(4) 0.0166(11) Uani 1 1 d . . .
C18 C 0.8048(8) 0.6301(5) 1.2304(4) 0.0188(12) Uani 1 1 d . . .
H18A H 0.7762 0.5554 1.2534 0.023 Uiso 1 1 calc R . .
H18B H 0.8611 0.6837 1.2951 0.023 Uiso 1 1 calc R . .

loop_
_atom_site_aniso_label
_atom_site_aniso_U_11
_atom_site_aniso_U_22
_atom_site_aniso_U_33
_atom_site_aniso_U_23
_atom_site_aniso_U_13
_atom_site_aniso_U_12
Re1 0.01528(12) 0.01336(11) 0.01075(11) 0.00091(8) 0.00557(8) -0.00131(8)
Re2 0.01234(12) 0.00929(11) 0.01420(12) 0.00165(8) 0.00552(8) 0.00176(8)
Br1 0.0186(3) 0.0168(3) 0.0114(2) 0.00012(19) 0.0056(2) -0.0021(2)
Br2 0.0188(3) 0.0135(2) 0.0128(3) 0.00151(18) 0.0053(2) 0.0026(2)
N1 0.018(3) 0.011(2) 0.023(3) 0.0021(18) 0.009(2) -0.0044(18)
N2 0.013(2) 0.019(2) 0.008(2) 0.0039(17) -0.0018(17) -0.0004(18)
N3 0.013(2) 0.011(2) 0.012(2) -0.0022(16) 0.0018(17) -0.0011(17)
N4 0.017(2) 0.019(2) 0.015(2) 0.0057(18) 0.0100(19) 0.0037(19)
O1 0.028(2) 0.032(2) 0.017(2) 0.0037(18) 0.0012(19) 0.0052(19)
O2 0.028(3) 0.022(2) 0.049(3) 0.001(2) 0.026(2) -0.0006(19)
O3 0.026(2) 0.031(2) 0.030(3) 0.0048(19) 0.016(2) -0.0069(19)
O4 0.023(2) 0.019(2) 0.030(2) -0.0085(18) 0.0078(19) -0.0009(17)
O5 0.026(2) 0.024(2) 0.028(2) 0.0103(18) 0.0127(19) 0.0046(18)
O6 0.020(2) 0.018(2) 0.052(3) 0.006(2) 0.014(2) 0.0072(18)
C1 0.021(3) 0.017(3) 0.020(3) 0.001(2) 0.010(2) 0.000(2)
C2 0.016(3) 0.016(3) 0.024(3) 0.000(2) 0.009(2) -0.001(2)
C3 0.022(3) 0.020(3) 0.017(3) -0.002(2) 0.003(2) -0.001(2)
C4 0.022(3) 0.015(3) 0.012(3) 0.004(2) 0.003(2) 0.000(2)
C5 0.029(3) 0.018(3) 0.025(3) 0.005(2) 0.003(3) 0.000(2)
C6 0.027(3) 0.017(3) 0.020(3) 0.001(2) 0.004(2) 0.007(2)
C7 0.023(3) 0.020(3) 0.019(3) 0.004(2) 0.008(2) 0.005(2)
C8 0.017(3) 0.022(3) 0.007(2) 0.002(2) 0.003(2) 0.001(2)
C9 0.015(3) 0.014(3) 0.016(3) -0.003(2) 0.004(2) -0.002(2)
C10 0.009(3) 0.019(3) 0.023(3) 0.005(2) 0.006(2) 0.001(2)
C11 0.011(3) 0.017(3) 0.020(3) 0.001(2) 0.002(2) 0.002(2)
C12 0.020(3) 0.013(3) 0.021(3) 0.003(2) 0.010(2) -0.001(2)
C13 0.016(3) 0.019(3) 0.017(3) 0.004(2) 0.008(2) 0.001(2)
C14 0.013(3) 0.019(3) 0.031(3) -0.003(2) 0.007(2) -0.001(2)
C15 0.014(3) 0.021(3) 0.032(3) -0.005(2) 0.000(2) 0.004(2)
C16 0.023(3) 0.019(3) 0.022(3) 0.007(2) 0.001(2) 0.008(2)
C17 0.019(3) 0.016(3) 0.011(3) 0.001(2) 0.002(2) 0.000(2)
C18 0.022(3) 0.022(3) 0.013(3) 0.005(2) 0.007(2) 0.002(2)

loop_
_atom_type_symbol
_atom_type_description
_atom_type_scat_dispersion_real
_atom_type_scat_dispersion_imag
_atom_type_scat_source
C C 0.0033 0.0016 'International Tables Vol C Tables 4.2.6.8 and 6.1.1.4'
H H 0.0000 0.0000 'International Tables Vol C Tables 4.2.6.8 and 6.1.1.4'
N N 0.0061 0.0033 'International Tables Vol C Tables 4.2.6.8 and 6.1.1.4'
O O 0.0106 0.0060 'International Tables Vol C Tables 4.2.6.8 and 6.1.1.4'
Br Br -0.2901 2.4595 'International Tables Vol C Tables 4.2.6.8 and 6.1.1.4'
Re Re -1.0185 7.2310 'International Tables Vol C Tables 4.2.6.8 and 6.1.1.4'

loop_
_geom_angle_atom_site_label_1
_geom_angle_atom_site_label_2
_geom_angle_atom_site_label_3
_geom_angle
_geom_angle_site_symmetry_1
_geom_angle_site_symmetry_3
_geom_angle_publ_flag
C1 Re1 C3 88.1(2) . . ?
C1 Re1 C2 87.8(3) . . ?
C3 Re1 C2 89.2(3) . . ?
C1 Re1 N2 93.3(2) . . ?
C3 Re1 N2 98.8(2) . . ?
C2 Re1 N2 171.9(2) . . ?
C1 Re1 N1 95.9(2) . . ?
C3 Re1 N1 173.2(2) . . ?
C2 Re1 N1 96.4(2) . . ?
N2 Re1 N1 75.51(17) . . ?
C1 Re1 Br1 178.16(17) . . ?
C3 Re1 Br1 93.02(17) . . ?
C2 Re1 Br1 90.73(18) . . ?
N2 Re1 Br1 88.03(11) . . ?
N1 Re1 Br1 83.20(12) . . ?
C10 Re2 C12 88.7(2) . . ?
C10 Re2 C11 90.5(2) . . ?
C12 Re2 C11 89.0(2) . . ?
C10 Re2 N3 95.3(2) . . ?
C12 Re2 N3 173.5(2) . . ?
C11 Re2 N3 96.1(2) . . ?
C10 Re2 N4 95.2(2) . . ?
C12 Re2 N4 99.1(2) . . ?
C11 Re2 N4 170.2(2) . . ?
N3 Re2 N4 75.42(17) . . ?
C10 Re2 Br2 177.02(17) . . ?
C12 Re2 Br2 90.11(17) . . ?
C11 Re2 Br2 92.25(17) . . ?
N3 Re2 Br2 85.60(11) . . ?
N4 Re2 Br2 82.29(12) . . ?
C9 N1 Re1 110.9(3) . . ?
C8 N2 C4 118.0(5) . . ?
C8 N2 Re1 117.5(4) . . ?
C4 N2 Re1 124.1(4) . . ?
C13 N3 C17 117.7(5) . . ?
C13 N3 Re2 124.8(4) . . ?
C17 N3 Re2 117.2(4) . . ?
C18 N4 Re2 110.3(3) . . ?
O1 C1 Re1 175.3(5) . . ?
O2 C2 Re1 179.0(6) . . ?
O3 C3 Re1 179.2(5) . . ?
N2 C4 C5 121.9(6) . . ?
C6 C5 C4 119.7(6) . . ?
C5 C6 C7 119.5(6) . . ?
C8 C7 C6 118.8(6) . . ?
N2 C8 C7 122.1(5) . . ?
N2 C8 C9 115.5(5) . . ?
C7 C8 C9 122.3(5) . . ?
N1 C9 C8 111.1(4) . . ?
O4 C10 Re2 177.1(5) . . ?
O5 C11 Re2 177.6(5) . . ?
O6 C12 Re2 178.5(5) . . ?
N3 C13 C14 122.5(6) . . ?
C15 C14 C13 119.7(6) . . ?
C14 C15 C16 118.3(6) . . ?
C17 C16 C15 119.2(6) . . ?
N3 C17 C16 122.5(5) . . ?
N3 C17 C18 115.3(5) . . ?
C16 C17 C18 122.2(5) . . ?
N4 C18 C17 109.7(4) . . ?

loop_
_geom_bond_atom_site_label_1
_geom_bond_atom_site_label_2
_geom_bond_distance
_geom_bond_site_symmetry_2
_geom_bond_publ_flag
Re1 C1 1.904(6) . ?
Re1 C3 1.916(6) . ?
Re1 C2 1.919(6) . ?
Re1 N2 2.190(5) . ?
Re1 N1 2.230(5) . ?
Re1 Br1 2.6462(7) . ?
Re2 C10 1.911(6) . ?
Re2 C12 1.924(6) . ?
Re2 C11 1.938(6) . ?
Re2 N3 2.184(5) . ?
Re2 N4 2.223(5) . ?
Re2 Br2 2.6476(6) . ?
N1 C9 1.482(7) . ?
N2 C8 1.359(7) . ?
N2 C4 1.361(7) . ?
N3 C13 1.343(7) . ?
N3 C17 1.353(7) . ?
N4 C18 1.480(7) . ?
O1 C1 1.154(7) . ?
O2 C2 1.148(7) . ?
O3 C3 1.149(7) . ?
O4 C10 1.149(7) . ?
O5 C11 1.136(7) . ?
O6 C12 1.151(7) . ?
C4 C5 1.384(9) . ?
C5 C6 1.370(9) . ?
C6 C7 1.389(8) . ?
C7 C8 1.387(8) . ?
C8 C9 1.501(7) . ?
C13 C14 1.386(8) . ?
C14 C15 1.370(9) . ?
C15 C16 1.393(9) . ?
C16 C17 1.379(8) . ?
C17 C18 1.514(8) . ?
